data_1550504
loop_
_publ_author_name
'Gruetzmacher, Hansjoerg'
'Hou, Yuanfeng'
'Li, Zhongshu'
'Li, Yaqi'
'Su, Cheng-Yong'
'Puschmann, Florian'
'Liu, Peng'

_publ_section_title
;
 Making the Unconventional \m2-P Bridging Binding Mode More Conventional
 in Phosphinine Complexes
;
_journal_name_full 'Chemical Science'
_journal_paper_doi 10.1039/C8SC05281F
_journal_year 2019
_chemical_formula_moiety 'C35 H27 Au O P2'
_chemical_formula_sum 'C35 H27 Au O P2'
_chemical_formula_weight 722.47
_space_group_crystal_system triclinic
_space_group_IT_number 2
_space_group_name_Hall '-P 1'
_space_group_name_H-M_alt 'P -1'
_symmetry_space_group_name_Hall '-P 1'
_symmetry_space_group_name_H-M 'P -1'
_atom_sites_solution_hydrogens geom
_atom_sites_solution_primary dual
_audit_creation_date 2018-04-18
_audit_creation_method
;
Olex2 1.2
(compiled 2018.04.03 svn.r3497 for OlexSys, GUI svn.r5486)
;
_audit_update_record
;
2018-10-09 deposited with the CCDC.
2019-01-17 downloaded from the CCDC.
;
_cell_angle_alpha 87.576(4)
_cell_angle_beta 84.280(4)
_cell_angle_gamma 71.512(4)
_cell_formula_units_Z 2
_cell_length_a 10.7949(4)
_cell_length_b 11.5285(6)
_cell_length_c 11.9802(5)
_cell_measurement_reflns_used 4096
_cell_measurement_temperature 149.98(10)
_cell_measurement_theta_max 73.2400
_cell_measurement_theta_min 4.0270
_cell_volume 1406.85(11)
_computing_cell_refinement 'CrysAlisPro 1.171.39.44a (Rigaku OD, 2018)'
_computing_data_collection 'CrysAlisPro 1.171.39.44a (Rigaku OD, 2018)'
_computing_data_reduction 'CrysAlisPro 1.171.39.44a (Rigaku OD, 2018)'
_computing_molecular_graphics 'Olex2 (Dolomanov et al., 2009)'
_computing_publication_material 'Olex2 (Dolomanov et al., 2009)'
_computing_structure_refinement 'ShelXL (Sheldrick, 2015)'
_computing_structure_solution 'ShelXT (Sheldrick, 2015)'
_diffrn_ambient_environment N~2~
_diffrn_ambient_temperature 149.98(10)
_diffrn_detector 'CCD plate'
_diffrn_detector_area_resol_mean 10.6525
_diffrn_detector_type Atlas
_diffrn_measured_fraction_theta_full 0.989
_diffrn_measured_fraction_theta_max 0.953
_diffrn_measurement_details
;
List of Runs (angles in degrees, time in seconds):

  # Type    Start    End  Width  t~exp~   \w     \q     \k     \f   Frames
#--------------------------------------------------------------------------
  1  \w   -113.00 -17.00   1.00    2.00    --  -41.14 -38.00 -60.00   96
  2  \w    -74.00  25.00   1.00    1.00    --  -41.14  77.00-150.00   99
  3  \w    -65.00  27.00   1.00    1.00    --  -41.14  38.00 120.00   92
  4  \w     31.00 133.00   1.00    1.87    --  106.40 -30.00  60.00  102
  5  \w     84.00 110.00   1.00    1.87    --  106.40  30.00-120.00   26
  6  \w    128.00 178.00   1.00    1.87    --  106.40  30.00-120.00   50
  7  \w     43.00 135.00   1.00    1.87    --  106.40 -30.00 -90.00   92
  8  \w     47.00 109.00   1.00    1.87    --  106.40 -95.00-180.00   62
  9  \w     34.00 118.00   1.00    1.87    --  106.40 -77.00-120.00   84
 10  \w     67.00 134.00   1.00    1.87    --  106.40 -30.00-180.00   67
 11  \w     25.00 105.00   1.00    1.87    --  106.40 -95.00  90.00   80
 12  \w     60.00 118.00   1.00    1.87    --  106.40-119.00  41.00   58
 13  \w     30.00  62.00   1.00    1.87    --  106.40 -30.00-180.00   32
 14  \w    106.00 131.00   1.00    1.00    --   42.53 178.00-150.00   25
;
_diffrn_measurement_device 'four-circle diffractometer'
_diffrn_measurement_device_type 'SuperNova, Dual, Cu at home/near, Atlas'
_diffrn_measurement_method '\w scans'
_diffrn_orient_matrix_type 'CrysAlisPro convention (1999,Acta A55,543-557)'
_diffrn_orient_matrix_UB_11 -0.0255649000
_diffrn_orient_matrix_UB_12 0.1382563000
_diffrn_orient_matrix_UB_13 0.0127829000
_diffrn_orient_matrix_UB_21 0.0079466000
_diffrn_orient_matrix_UB_22 -0.0181145000
_diffrn_orient_matrix_UB_23 0.1275381000
_diffrn_orient_matrix_UB_31 0.1487153000
_diffrn_orient_matrix_UB_32 -0.0203293000
_diffrn_orient_matrix_UB_33 -0.0165735000
_diffrn_radiation_monochromator mirror
_diffrn_radiation_probe x-ray
_diffrn_radiation_type CuK\a
_diffrn_radiation_wavelength 1.54184
_diffrn_reflns_av_R_equivalents 0.0595
_diffrn_reflns_av_unetI/netI 0.0773
_diffrn_reflns_Laue_measured_fraction_full 0.989
_diffrn_reflns_Laue_measured_fraction_max 0.953
_diffrn_reflns_limit_h_max 13
_diffrn_reflns_limit_h_min -8
_diffrn_reflns_limit_k_max 14
_diffrn_reflns_limit_k_min -13
_diffrn_reflns_limit_l_max 14
_diffrn_reflns_limit_l_min -14
_diffrn_reflns_number 8375
_diffrn_reflns_point_group_measured_fraction_full 0.989
_diffrn_reflns_point_group_measured_fraction_max 0.953
_diffrn_reflns_theta_full 67.684
_diffrn_reflns_theta_max 73.433
_diffrn_reflns_theta_min 3.708
_diffrn_source 'micro-focus sealed X-ray tube'
_diffrn_source_type 'SuperNova (Cu) X-ray Source'
_exptl_absorpt_coefficient_mu 11.107
_exptl_absorpt_correction_T_max 1.00000
_exptl_absorpt_correction_T_min 0.60181
_exptl_absorpt_correction_type multi-scan
_exptl_absorpt_process_details
;
CrysAlisPro 1.171.39.44a (Rigaku Oxford Diffraction, 2018)
Empirical absorption correction using spherical harmonics,
 implemented in SCALE3 ABSPACK scaling algorithm.
;
_exptl_crystal_colour 'clear yellowish yellow'
_exptl_crystal_colour_lustre clear
_exptl_crystal_colour_modifier yellowish
_exptl_crystal_colour_primary yellow
_exptl_crystal_density_diffrn 1.706
_exptl_crystal_description block
_exptl_crystal_F_000 708
_exptl_crystal_size_max 0.13
_exptl_crystal_size_mid 0.11
_exptl_crystal_size_min 0.09
_refine_diff_density_max 2.309
_refine_diff_density_min -1.533
_refine_diff_density_rms 0.189
_refine_ls_extinction_method none
_refine_ls_goodness_of_fit_ref 1.028
_refine_ls_hydrogen_treatment constr
_refine_ls_matrix_type full
_refine_ls_number_parameters 352
_refine_ls_number_reflns 5385
_refine_ls_number_restraints 0
_refine_ls_restrained_S_all 1.028
_refine_ls_R_factor_all 0.0550
_refine_ls_R_factor_gt 0.0490
_refine_ls_shift/su_max 0.000
_refine_ls_shift/su_mean 0.000
_refine_ls_structure_factor_coef Fsqd
_refine_ls_weighting_details 'w=1/[\s^2^(Fo^2^)+(0.0680P)^2^] where P=(Fo^2^+2Fc^2^)/3'
_refine_ls_weighting_scheme calc
_refine_ls_wR_factor_gt 0.1211
_refine_ls_wR_factor_ref 0.1281
_reflns_Friedel_coverage 0.000
_reflns_number_gt 4812
_reflns_number_total 5385
_reflns_threshold_expression 'I > 2\s(I)'
_cod_data_source_file c8sc05281f2.cif
_cod_data_source_block exp_2681
_cod_database_code 1550504
_shelx_shelxl_version_number 2014/7
_shelx_space_group_comment
;
The symmetry employed for this shelxl refinement is uniquely defined
by the following loop, which should always be used as a source of
symmetry information in preference to the above space-group names.
They are only intended as comments.
;
_shelx_estimated_absorpt_t_max 0.435
_shelx_estimated_absorpt_t_min 0.326
_reflns_odcompleteness_completeness 99.10
_reflns_odcompleteness_iscentric 1
_reflns_odcompleteness_theta 66.49
_olex2_refinement_description
;
1. Fixed Uiso
 At 1.2 times of:
  All C(H) groups
2.a Aromatic/amide H refined with riding coordinates:
 C21(H21), C19(H19), C29(H29), C4(H4), C20(H20), C25(H25), C10(H10), C22(H22),
 C23(H23), C12(H12), C2(H2), C31(H31), C35(H35), C16(H16), C6(H6), C28(H28),
 C26(H26), C32(H32), C13(H13), C15(H15), C14(H14), C7(H7), C9(H9), C27(H27),
 C8(H8), C33(H33), C34(H34)
;
_olex2_submission_special_instructions 'No special instructions were received'
_oxdiff_exptl_absorpt_empirical_details
;
Empirical correction (ABSPACK) includes:
- Absorption correction using spherical harmonics
- Frame scaling
- Detector area scaling
;
_oxdiff_exptl_absorpt_empirical_full_max 2.212
_oxdiff_exptl_absorpt_empirical_full_min 0.638

loop_
_space_group_symop_operation_xyz
'x, y, z'
'-x, -y, -z'

loop_
_atom_site_label
_atom_site_type_symbol
_atom_site_fract_x
_atom_site_fract_y
_atom_site_fract_z
_atom_site_U_iso_or_equiv
_atom_site_adp_type
_atom_site_occupancy
_atom_site_site_symmetry_order
_atom_site_calc_flag
_atom_site_refinement_flags_posn
Au1 Au 0.31389(3) 0.72125(2) 0.61341(2) 0.02454(11) Uani 1 1 d .
P2 P 0.29977(15) 0.88610(15) 0.72067(13) 0.0204(3) Uani 1 1 d .
P1 P 0.32641(18) 0.55117(16) 0.51444(14) 0.0261(4) Uani 1 1 d .
O1 O 0.4088(5) 0.6254(5) 0.3177(4) 0.0324(11) Uani 1 1 d .
C18 C 0.4111(6) 0.9719(6) 0.6754(5) 0.0213(12) Uani 1 1 d .
C21 C 0.5995(7) 1.0863(7) 0.6237(6) 0.0283(14) Uani 1 1 d .
H21 H 0.6630 1.1249 0.6075 0.034 Uiso 1 1 calc R
C5 C 0.2327(6) 0.4531(6) 0.5503(6) 0.0224(13) Uani 1 1 d .
C17 C 0.1995(7) 0.3178(6) 0.2757(6) 0.0261(13) Uani 1 1 d .
C19 C 0.5361(6) 0.9039(6) 0.6328(6) 0.0246(13) Uani 1 1 d .
H19 H 0.5570 0.8204 0.6206 0.030 Uiso 1 1 calc R
C24 C 0.1373(6) 0.9978(6) 0.7313(6) 0.0227(12) Uani 1 1 d .
C3 C 0.2379(6) 0.3966(6) 0.3509(5) 0.0237(13) Uani 1 1 d .
C29 C 0.0674(7) 1.0383(7) 0.8347(6) 0.0300(14) Uani 1 1 d .
H29 H 0.1035 1.0073 0.9012 0.036 Uiso 1 1 calc R
C4 C 0.2080(6) 0.3857(6) 0.4689(6) 0.0237(13) Uani 1 1 d .
H4 H 0.1679 0.3273 0.4926 0.028 Uiso 1 1 calc R
C20 C 0.6308(7) 0.9639(7) 0.6085(6) 0.0305(15) Uani 1 1 d .
H20 H 0.7158 0.9193 0.5817 0.037 Uiso 1 1 calc R
C25 C 0.0816(7) 1.0449(7) 0.6325(6) 0.0323(15) Uani 1 1 d .
H25 H 0.1283 1.0197 0.5636 0.039 Uiso 1 1 calc R
C10 C 0.0741(7) 0.4123(7) 0.7015(6) 0.0311(15) Uani 1 1 d .
H10 H 0.0221 0.4060 0.6460 0.037 Uiso 1 1 calc R
C22 C 0.4731(7) 1.1538(7) 0.6632(6) 0.0285(14) Uani 1 1 d .
H22 H 0.4517 1.2380 0.6710 0.034 Uiso 1 1 calc R
C23 C 0.3773(7) 1.0972(6) 0.6914(6) 0.0281(14) Uani 1 1 d .
H23 H 0.2932 1.1420 0.7201 0.034 Uiso 1 1 calc R
C11 C 0.1928(7) 0.4371(6) 0.6711(6) 0.0255(13) Uani 1 1 d .
C30 C 0.3377(6) 0.8355(6) 0.8628(6) 0.0246(13) Uani 1 1 d .
C12 C 0.2766(7) 0.2730(7) 0.1772(6) 0.0302(14) Uani 1 1 d .
H12 H 0.3526 0.2939 0.1586 0.036 Uiso 1 1 calc R
C2 C 0.3051(6) 0.4736(6) 0.3051(5) 0.0251(13) Uani 1 1 d .
H2 H 0.3220 0.4731 0.2274 0.030 Uiso 1 1 calc R
C1 C 0.3517(6) 0.5549(6) 0.3651(5) 0.0244(13) Uani 1 1 d .
C31 C 0.3730(7) 0.9084(7) 0.9357(6) 0.0313(15) Uani 1 1 d .
H31 H 0.3732 0.9865 0.9130 0.038 Uiso 1 1 calc R
C35 C 0.3393(8) 0.7177(7) 0.8975(7) 0.0347(16) Uani 1 1 d .
H35 H 0.3172 0.6673 0.8498 0.042 Uiso 1 1 calc R
C16 C 0.0834(8) 0.2896(7) 0.2993(7) 0.0327(15) Uani 1 1 d .
H16 H 0.0295 0.3195 0.3641 0.039 Uiso 1 1 calc R
C6 C 0.2688(7) 0.4442(6) 0.7561(6) 0.0308(15) Uani 1 1 d .
H6 H 0.3478 0.4599 0.7378 0.037 Uiso 1 1 calc R
C28 C -0.0587(6) 1.1268(8) 0.8373(6) 0.0345(17) Uani 1 1 d .
H28 H -0.1044 1.1568 0.9055 0.041 Uiso 1 1 calc R
C26 C -0.0420(8) 1.1283(8) 0.6365(7) 0.0390(18) Uani 1 1 d .
H26 H -0.0785 1.1585 0.5699 0.047 Uiso 1 1 calc R
C32 C 0.4072(7) 0.8660(8) 1.0402(6) 0.0351(16) Uani 1 1 d .
H32 H 0.4296 0.9157 1.0884 0.042 Uiso 1 1 calc R
C13 C 0.2438(8) 0.1984(7) 0.1062(7) 0.0373(17) Uani 1 1 d .
H13 H 0.2984 0.1667 0.0423 0.045 Uiso 1 1 calc R
C15 C 0.0473(9) 0.2175(8) 0.2275(8) 0.043(2) Uani 1 1 d .
H15 H -0.0311 0.2001 0.2437 0.052 Uiso 1 1 calc R
C14 C 0.1266(9) 0.1717(8) 0.1326(7) 0.043(2) Uani 1 1 d .
H14 H 0.1024 0.1223 0.0853 0.052 Uiso 1 1 calc R
C7 C 0.2283(8) 0.4281(8) 0.8686(6) 0.0374(17) Uani 1 1 d .
H7 H 0.2804 0.4327 0.9245 0.045 Uiso 1 1 calc R
C9 C 0.0340(8) 0.3972(7) 0.8130(7) 0.0373(17) Uani 1 1 d .
H9 H -0.0449 0.3816 0.8321 0.045 Uiso 1 1 calc R
C27 C -0.1132(7) 1.1682(7) 0.7377(7) 0.0360(16) Uani 1 1 d .
H27 H -0.1978 1.2229 0.7388 0.043 Uiso 1 1 calc R
C8 C 0.1116(8) 0.4054(7) 0.8966(7) 0.0400(18) Uani 1 1 d .
H8 H 0.0844 0.3956 0.9715 0.048 Uiso 1 1 calc R
C33 C 0.4086(8) 0.7491(8) 1.0748(7) 0.0404(18) Uani 1 1 d .
H33 H 0.4328 0.7205 1.1457 0.048 Uiso 1 1 calc R
C34 C 0.3746(9) 0.6767(8) 1.0049(7) 0.045(2) Uani 1 1 d .
H34 H 0.3748 0.5989 1.0289 0.054 Uiso 1 1 calc R

loop_
_atom_site_aniso_label
_atom_site_aniso_U_11
_atom_site_aniso_U_22
_atom_site_aniso_U_33
_atom_site_aniso_U_23
_atom_site_aniso_U_13
_atom_site_aniso_U_12
Au1 0.02874(17) 0.02341(17) 0.02422(16) -0.00281(10) -0.00268(11) -0.01170(12)
P2 0.0227(7) 0.0198(8) 0.0203(7) -0.0018(6) -0.0021(6) -0.0088(6)
P1 0.0344(9) 0.0272(9) 0.0217(8) -0.0037(6) 0.0005(7) -0.0175(7)
O1 0.040(3) 0.039(3) 0.029(2) 0.002(2) -0.002(2) -0.026(2)
C18 0.029(3) 0.020(3) 0.018(3) -0.001(2) -0.007(2) -0.011(3)
C21 0.026(3) 0.032(4) 0.029(3) 0.009(3) -0.008(3) -0.011(3)
C5 0.017(3) 0.015(3) 0.036(4) 0.000(2) 0.000(2) -0.007(2)
C17 0.026(3) 0.020(3) 0.031(3) 0.001(3) -0.006(3) -0.005(3)
C19 0.026(3) 0.019(3) 0.028(3) 0.003(2) -0.002(3) -0.006(3)
C24 0.018(3) 0.022(3) 0.028(3) -0.005(2) 0.002(2) -0.006(2)
C3 0.024(3) 0.026(3) 0.021(3) -0.001(2) -0.002(2) -0.007(3)
C29 0.026(3) 0.031(4) 0.030(3) -0.004(3) 0.002(3) -0.006(3)
C4 0.024(3) 0.024(3) 0.025(3) 0.002(2) -0.001(2) -0.012(3)
C20 0.023(3) 0.028(4) 0.037(4) 0.008(3) 0.003(3) -0.006(3)
C25 0.027(3) 0.039(4) 0.029(4) 0.002(3) 0.000(3) -0.010(3)
C10 0.029(3) 0.033(4) 0.030(4) -0.001(3) 0.003(3) -0.010(3)
C22 0.035(4) 0.028(4) 0.027(3) -0.002(3) -0.004(3) -0.015(3)
C23 0.025(3) 0.028(4) 0.032(3) -0.004(3) -0.003(3) -0.011(3)
C11 0.029(3) 0.014(3) 0.032(3) 0.002(2) 0.001(3) -0.005(3)
C30 0.025(3) 0.026(3) 0.023(3) 0.000(2) -0.002(2) -0.009(3)
C12 0.034(4) 0.029(4) 0.029(3) 0.001(3) -0.003(3) -0.012(3)
C2 0.030(3) 0.029(3) 0.019(3) -0.001(2) -0.003(2) -0.011(3)
C1 0.029(3) 0.022(3) 0.024(3) 0.004(2) -0.004(3) -0.010(3)
C31 0.035(4) 0.037(4) 0.023(3) 0.003(3) -0.001(3) -0.014(3)
C35 0.044(4) 0.027(4) 0.034(4) 0.003(3) -0.005(3) -0.011(3)
C16 0.039(4) 0.029(4) 0.035(4) -0.001(3) -0.009(3) -0.016(3)
C6 0.036(4) 0.021(3) 0.033(4) 0.001(3) -0.002(3) -0.006(3)
C28 0.014(3) 0.059(5) 0.023(3) -0.001(3) 0.006(2) -0.003(3)
C26 0.034(4) 0.046(5) 0.040(4) 0.010(4) -0.016(3) -0.014(4)
C32 0.035(4) 0.048(5) 0.027(4) 0.002(3) -0.008(3) -0.018(4)
C13 0.049(5) 0.034(4) 0.032(4) -0.007(3) -0.004(3) -0.016(4)
C15 0.047(5) 0.049(5) 0.046(5) -0.007(4) -0.003(4) -0.031(4)
C14 0.060(5) 0.046(5) 0.036(4) -0.004(4) -0.012(4) -0.032(4)
C7 0.047(4) 0.040(4) 0.027(4) 0.003(3) -0.007(3) -0.015(4)
C9 0.039(4) 0.032(4) 0.039(4) 0.001(3) 0.009(3) -0.012(3)
C27 0.025(3) 0.035(4) 0.048(4) 0.001(3) -0.006(3) -0.009(3)
C8 0.044(4) 0.033(4) 0.034(4) 0.004(3) 0.010(3) -0.006(3)
C33 0.034(4) 0.056(5) 0.025(4) 0.007(3) -0.004(3) -0.006(4)
C34 0.065(6) 0.033(4) 0.029(4) 0.013(3) -0.003(4) -0.005(4)

loop_
_atom_type_symbol
_atom_type_description
_atom_type_scat_dispersion_real
_atom_type_scat_dispersion_imag
_atom_type_scat_source
C C 0.0181 0.0091 'International Tables Vol C Tables 4.2.6.8 and 6.1.1.4'
H H 0.0000 0.0000 'International Tables Vol C Tables 4.2.6.8 and 6.1.1.4'
O O 0.0492 0.0322 'International Tables Vol C Tables 4.2.6.8 and 6.1.1.4'
P P 0.2955 0.4335 'International Tables Vol C Tables 4.2.6.8 and 6.1.1.4'
Au Au -4.4197 7.2980 'International Tables Vol C Tables 4.2.6.8 and 6.1.1.4'

loop_
_geom_angle_atom_site_label_1
_geom_angle_atom_site_label_2
_geom_angle_atom_site_label_3
_geom_angle
P1 Au1 P2 177.09(5)
C18 P2 Au1 116.3(2)
C18 P2 C30 104.7(3)
C24 P2 Au1 112.8(2)
C24 P2 C18 105.5(3)
C24 P2 C30 107.0(3)
C30 P2 Au1 109.9(2)
C5 P1 Au1 124.8(2)
C5 P1 C1 107.2(3)
C1 P1 Au1 119.2(2)
C19 C18 P2 116.2(5)
C19 C18 C23 121.5(6)
C23 C18 P2 122.1(5)
C20 C21 H21 119.9
C20 C21 C22 120.1(6)
C22 C21 H21 119.9
C4 C5 P1 119.8(5)
C4 C5 C11 121.6(5)
C11 C5 P1 118.3(5)
C12 C17 C3 120.8(6)
C12 C17 C16 117.9(7)
C16 C17 C3 121.2(6)
C18 C19 H19 120.8
C18 C19 C20 118.5(6)
C20 C19 H19 120.8
C29 C24 P2 122.4(5)
C25 C24 P2 118.2(5)
C25 C24 C29 119.4(6)
C4 C3 C17 118.0(6)
C2 C3 C17 119.1(6)
C2 C3 C4 122.8(6)
C24 C29 H29 120.2
C24 C29 C28 119.6(7)
C28 C29 H29 120.2
C5 C4 C3 126.1(6)
C5 C4 H4 116.9
C3 C4 H4 116.9
C21 C20 C19 120.7(6)
C21 C20 H20 119.6
C19 C20 H20 119.6
C24 C25 H25 119.9
C26 C25 C24 120.2(7)
C26 C25 H25 119.9
C11 C10 H10 119.7
C9 C10 H10 119.7
C9 C10 C11 120.7(7)
C21 C22 H22 119.6
C21 C22 C23 120.9(7)
C23 C22 H22 119.6
C18 C23 C22 118.2(7)
C18 C23 H23 120.9
C22 C23 H23 120.9
C10 C11 C5 119.2(6)
C6 C11 C5 122.7(6)
C6 C11 C10 118.1(6)
C31 C30 P2 121.6(5)
C31 C30 C35 119.2(7)
C35 C30 P2 119.1(5)
C17 C12 H12 119.0
C13 C12 C17 122.0(7)
C13 C12 H12 119.0
C3 C2 H2 116.6
C3 C2 C1 126.7(6)
C1 C2 H2 116.6
O1 C1 P1 119.8(5)
O1 C1 C2 123.4(6)
C2 C1 P1 116.9(5)
C30 C31 H31 119.8
C32 C31 C30 120.5(7)
C32 C31 H31 119.8
C30 C35 H35 120.4
C30 C35 C34 119.1(7)
C34 C35 H35 120.4
C17 C16 H16 119.6
C15 C16 C17 120.7(7)
C15 C16 H16 119.6
C11 C6 H6 119.5
C11 C6 C7 121.0(7)
C7 C6 H6 119.5
C29 C28 H28 120.3
C27 C28 C29 119.4(7)
C27 C28 H28 120.3
C25 C26 H26 119.4
C25 C26 C27 121.2(7)
C27 C26 H26 119.4
C31 C32 H32 119.8
C31 C32 C33 120.4(8)
C33 C32 H32 119.8
C12 C13 H13 120.8
C12 C13 C14 118.5(7)
C14 C13 H13 120.8
C16 C15 H15 119.9
C14 C15 C16 120.2(7)
C14 C15 H15 119.9
C13 C14 H14 119.7
C15 C14 C13 120.6(7)
C15 C14 H14 119.7
C6 C7 H7 120.0
C8 C7 C6 120.1(8)
C8 C7 H7 120.0
C10 C9 H9 120.0
C10 C9 C8 120.1(7)
C8 C9 H9 120.0
C28 C27 H27 120.0
C26 C27 C28 120.0(7)
C26 C27 H27 120.0
C7 C8 C9 120.1(7)
C7 C8 H8 120.0
C9 C8 H8 120.0
C32 C33 H33 120.0
C34 C33 C32 119.9(7)
C34 C33 H33 120.0
C35 C34 H34 119.6
C33 C34 C35 120.9(8)
C33 C34 H34 119.6

loop_
_geom_bond_atom_site_label_1
_geom_bond_atom_site_label_2
_geom_bond_distance
Au1 P2 2.2958(16)
Au1 P1 2.2946(17)
P2 C18 1.816(6)
P2 C24 1.813(6)
P2 C30 1.820(7)
P1 C5 1.756(6)
P1 C1 1.783(7)
O1 C1 1.254(8)
C18 C19 1.386(9)
C18 C23 1.389(9)
C21 H21 0.9300
C21 C20 1.359(10)
C21 C22 1.386(10)
C5 C4 1.369(9)
C5 C11 1.489(9)
C17 C3 1.480(9)
C17 C12 1.392(10)
C17 C16 1.392(10)
C19 H19 0.9300
C19 C20 1.407(9)
C24 C29 1.400(9)
C24 C25 1.392(10)
C3 C4 1.427(9)
C3 C2 1.379(9)
C29 H29 0.9300
C29 C28 1.417(10)
C4 H4 0.9300
C20 H20 0.9300
C25 H25 0.9300
C25 C26 1.373(11)
C10 H10 0.9300
C10 C11 1.410(9)
C10 C9 1.383(10)
C22 H22 0.9300
C22 C23 1.396(9)
C23 H23 0.9300
C11 C6 1.390(11)
C30 C31 1.395(10)
C30 C35 1.398(10)
C12 H12 0.9300
C12 C13 1.378(10)
C2 H2 0.9300
C2 C1 1.441(9)
C31 H31 0.9300
C31 C32 1.367(10)
C35 H35 0.9300
C35 C34 1.399(11)
C16 H16 0.9300
C16 C15 1.384(11)
C6 H6 0.9300
C6 C7 1.398(10)
C28 H28 0.9300
C28 C27 1.383(11)
C26 H26 0.9300
C26 C27 1.382(12)
C32 H32 0.9300
C32 C33 1.388(12)
C13 H13 0.9300
C13 C14 1.398(12)
C15 H15 0.9300
C15 C14 1.369(12)
C14 H14 0.9300
C7 H7 0.9300
C7 C8 1.372(11)
C9 H9 0.9300
C9 C8 1.393(13)
C27 H27 0.9300
C8 H8 0.9300
C33 H33 0.9300
C33 C34 1.359(13)
C34 H34 0.9300
